data_4109882
loop_
_publ_author_name
'Michael Seitz'
'Allen G. Oliver'
'Kenneth N. Raymond'

_publ_section_title
;
 The Lanthanide Contraction Revisited
;
_journal_name_full 'Journal of the American Chemical Society'
_journal_page_first 11153
_journal_page_last 11160
_journal_paper_doi 10.1021/ja072750f
_journal_volume 129
_journal_year 2007
_chemical_formula_sum 'C36 H34 La N7 O11'
_chemical_formula_weight 879.61
_chemical_name_systematic
;
 ?
;
_space_group_IT_number 14
_symmetry_cell_setting monoclinic
_symmetry_space_group_name_Hall '-P 2ybc'
_symmetry_space_group_name_H-M 'P 1 21/c 1'
_atom_sites_solution_hydrogens geom
_atom_sites_solution_primary direct
_atom_sites_solution_secondary difmap
_audit_creation_method SHELXL-97
_cell_angle_alpha 90.00
_cell_angle_beta 97.018(2)
_cell_angle_gamma 90.00
_cell_formula_units_Z 4
_cell_length_a 12.3545(11)
_cell_length_b 26.745(2)
_cell_length_c 10.6674(9)
_cell_measurement_reflns_used 2267
_cell_measurement_temperature 160(2)
_cell_measurement_theta_max 20.00
_cell_measurement_theta_min 2.45
_cell_volume 3498.3(5)
_computing_cell_refinement 'SAINT 7.07B (Bruker, 2006)'
_computing_data_collection 'APEX V6.5.31 (Bruker, 2006)'
_computing_data_reduction 'SAINT 7.07B (Bruker, 2006)'
_computing_structure_refinement 'SHELXL-97 (Sheldrick, 1997)'
_computing_structure_solution 'SIR92 (Altomare et al., 1993)'
_diffrn_ambient_temperature 160(2)
_diffrn_detector_area_resol_mean 83.66
_diffrn_measured_fraction_theta_full 0.983
_diffrn_measured_fraction_theta_max 0.983
_diffrn_measurement_device_type 'Bruker APEX-I'
_diffrn_measurement_method \w/2\q-scans
_diffrn_radiation_monochromator graphite
_diffrn_radiation_source 'fine-focus sealed tube'
_diffrn_radiation_type MoK\a
_diffrn_radiation_wavelength 0.71073
_diffrn_reflns_av_R_equivalents 0.0524
_diffrn_reflns_av_sigmaI/netI 0.0797
_diffrn_reflns_limit_h_max 14
_diffrn_reflns_limit_h_min -15
_diffrn_reflns_limit_k_max 33
_diffrn_reflns_limit_k_min -32
_diffrn_reflns_limit_l_max 13
_diffrn_reflns_limit_l_min -11
_diffrn_reflns_number 19871
_diffrn_reflns_theta_full 26.40
_diffrn_reflns_theta_max 26.40
_diffrn_reflns_theta_min 1.52
_diffrn_standards_decay_% 0
_diffrn_standards_number 0
_exptl_absorpt_coefficient_mu 1.295
_exptl_absorpt_correction_T_max 0.89
_exptl_absorpt_correction_T_min 0.69
_exptl_absorpt_correction_type multi-scan
_exptl_absorpt_process_details '(SADABS; Bruker, 2005)'
_exptl_crystal_colour colorless
_exptl_crystal_density_diffrn 1.670
_exptl_crystal_description plate
_exptl_crystal_F_000 1776
_exptl_crystal_size_max 0.24
_exptl_crystal_size_mid 0.22
_exptl_crystal_size_min 0.09
_refine_diff_density_max 4.393
_refine_diff_density_min -0.755
_refine_diff_density_rms 0.137
_refine_ls_extinction_method none
_refine_ls_goodness_of_fit_ref 1.050
_refine_ls_hydrogen_treatment constr
_refine_ls_matrix_type full
_refine_ls_number_parameters 496
_refine_ls_number_reflns 7071
_refine_ls_number_restraints 0
_refine_ls_restrained_S_all 1.050
_refine_ls_R_factor_all 0.0897
_refine_ls_R_factor_gt 0.0610
_refine_ls_shift/su_max 0.002
_refine_ls_shift/su_mean 0.000
_refine_ls_structure_factor_coef Fsqd
_refine_ls_weighting_details 'calc w=1/[\s^2^(Fo^2^)+(0.0805P)^2^+5.1632P] where P=(Fo^2^+2Fc^2^)/3'
_refine_ls_weighting_scheme calc
_refine_ls_wR_factor_gt 0.1474
_refine_ls_wR_factor_ref 0.1598
_reflns_number_gt 5080
_reflns_number_total 7071
_reflns_threshold_expression >2sigma(I)
_cod_data_source_file ja072750fsi20070419_055702.cif
_cod_data_source_block tren_las
_cod_database_code 4109882

loop_
_symmetry_equiv_pos_as_xyz
'x, y, z'
'-x, y+1/2, -z+1/2'
'-x, -y, -z'
'x, -y-1/2, z-1/2'

loop_
_atom_site_label
_atom_site_type_symbol
_atom_site_fract_x
_atom_site_fract_y
_atom_site_fract_z
_atom_site_U_iso_or_equiv
_atom_site_adp_type
_atom_site_occupancy
_atom_site_symmetry_multiplicity
_atom_site_calc_flag
_atom_site_refinement_flags
La1 La 0.16309(3) 0.886128(13) 0.31397(3) 0.03056(14) Uani 1 1 d .
O8 O 0.1759(3) 0.80922(15) 0.1878(4) 0.0358(10) Uani 1 1 d .
O3 O 0.1056(3) 0.97301(16) 0.2577(4) 0.0360(10) Uani 1 1 d .
O2 O 0.1609(4) 0.91156(16) 0.0933(4) 0.0387(10) Uani 1 1 d .
O9 O -0.0035(3) 0.83414(15) 0.2716(4) 0.0338(10) Uani 1 1 d .
O10 O 0.0547(4) 0.91448(17) 0.4935(4) 0.0425(11) Uani 1 1 d .
O5 O 0.3582(4) 0.88186(18) 0.2963(4) 0.0448(12) Uani 1 1 d .
N3 N 0.1475(4) 0.96001(19) 0.0598(5) 0.0320(11) Uani 1 1 d .
O6 O 0.2864(3) 0.92806(17) 0.4804(4) 0.0400(11) Uani 1 1 d .
N7 N 0.0866(4) 0.77978(17) 0.1601(4) 0.0285(11) Uani 1 1 d .
N6 N 0.2841(4) 0.74971(19) 0.0586(5) 0.0330(12) Uani 1 1 d .
H6 H 0.2803 0.7764 0.1029 0.040 Uiso 1 1 calc R
O1 O 0.1713(4) 0.95395(18) -0.2746(4) 0.0493(12) Uani 1 1 d .
C28 C 0.0914(5) 0.7378(2) 0.0838(6) 0.0310(13) Uani 1 1 d .
O4 O 0.6876(4) 0.8850(2) 0.2601(6) 0.0664(16) Uani 1 1 d .
O11 O -0.1308(4) 0.9717(2) 0.4819(6) 0.0719(17) Uani 1 1 d .
N5 N 0.4320(4) 0.9025(2) 0.3876(5) 0.0379(13) Uani 1 1 d .
C34 C -0.1990(5) 0.7769(3) 0.2264(6) 0.0420(16) Uani 1 1 d .
H34 H -0.2012 0.8053 0.2766 0.050 Uiso 1 1 calc R
N2 N 0.2275(5) 0.8951(2) -0.1257(5) 0.0429(14) Uani 1 1 d .
H2 H 0.2348 0.8877 -0.0467 0.051 Uiso 1 1 calc R
N1 N 0.4173(4) 0.8200(2) -0.0823(5) 0.0392(13) Uani 1 1 d .
C30 C -0.1004(5) 0.7225(2) 0.0983(6) 0.0360(14) Uani 1 1 d .
C11 C 0.1060(5) 1.0433(2) 0.1178(6) 0.0337(14) Uani 1 1 d .
C29 C 0.0002(5) 0.7099(2) 0.0542(6) 0.0330(14) Uani 1 1 d .
H29 H 0.0035 0.6817 0.0037 0.040 Uiso 1 1 calc R
N4 N 0.5175(5) 0.8796(2) 0.1517(6) 0.0496(15) Uani 1 1 d .
H4 H 0.4491 0.8759 0.1574 0.060 Uiso 1 1 calc R
C6 C 0.1304(5) 1.0604(2) 0.0012(6) 0.0345(14) Uani 1 1 d .
C3 C 0.1882(5) 0.9397(2) -0.1614(6) 0.0364(15) Uani 1 1 d .
C35 C -0.1019(5) 0.7640(2) 0.1782(6) 0.0304(13) Uani 1 1 d .
C26 C 0.3871(5) 0.7378(2) 0.0122(6) 0.0361(14) Uani 1 1 d .
H26A H 0.3901 0.7022 -0.0045 0.043 Uiso 1 1 calc R
H26B H 0.4469 0.7461 0.0765 0.043 Uiso 1 1 calc R
C7 C 0.1257(6) 1.1124(3) -0.0242(7) 0.0455(17) Uani 1 1 d .
H7 H 0.1442 1.1246 -0.1005 0.055 Uiso 1 1 calc R
C25 C 0.3994(5) 0.7661(2) -0.1058(6) 0.0370(15) Uani 1 1 d .
H25A H 0.4606 0.7526 -0.1437 0.044 Uiso 1 1 calc R
H25B H 0.3343 0.7616 -0.1654 0.044 Uiso 1 1 calc R
C12 C 0.1175(4) 0.9916(2) 0.1504(6) 0.0308(13) Uani 1 1 d .
C10 C 0.0710(5) 1.0773(3) 0.2069(6) 0.0392(15) Uani 1 1 d .
H10 H 0.0540 1.0660 0.2846 0.047 Uiso 1 1 calc R
C5 C 0.1585(5) 1.0252(2) -0.0887(6) 0.0338(14) Uani 1 1 d .
H5 H 0.1727 1.0361 -0.1678 0.041 Uiso 1 1 calc R
C4 C 0.1648(5) 0.9758(2) -0.0606(6) 0.0334(14) Uani 1 1 d .
C16 C 0.5428(5) 0.8994(3) 0.3785(7) 0.0421(16) Uani 1 1 d .
C21 C 0.4961(6) 0.9882(3) 0.7840(7) 0.0488(18) Uani 1 1 d .
H21 H 0.4697 1.0045 0.8510 0.059 Uiso 1 1 calc R
C19 C 0.6469(6) 0.9572(3) 0.6860(7) 0.058(2) Uani 1 1 d .
H19 H 0.7216 0.9526 0.6875 0.069 Uiso 1 1 calc R
C24 C 0.3894(5) 0.9257(2) 0.4841(6) 0.0367(15) Uani 1 1 d .
C23 C 0.4644(5) 0.9454(2) 0.5856(6) 0.0344(14) Uani 1 1 d .
C22 C 0.4246(6) 0.9706(3) 0.6844(6) 0.0424(16) Uani 1 1 d .
H22 H 0.3500 0.9756 0.6833 0.051 Uiso 1 1 calc R
C14 C 0.5546(6) 0.8787(3) 0.0284(7) 0.0502(19) Uani 1 1 d .
H14A H 0.6324 0.8852 0.0379 0.060 Uiso 1 1 calc R
H14B H 0.5188 0.9054 -0.0224 0.060 Uiso 1 1 calc R
C18 C 0.5764(5) 0.9392(3) 0.5844(7) 0.0424(16) Uani 1 1 d .
C13 C 0.5326(6) 0.8298(3) -0.0409(7) 0.0476(17) Uani 1 1 d .
H13A H 0.5718 0.8296 -0.1143 0.057 Uiso 1 1 calc R
H13B H 0.5613 0.8027 0.0140 0.057 Uiso 1 1 calc R
C17 C 0.6129(6) 0.9167(3) 0.4774(7) 0.0429(16) Uani 1 1 d .
H17 H 0.6875 0.9136 0.4744 0.051 Uiso 1 1 calc R
C9 C 0.0629(6) 1.1268(3) 0.1762(7) 0.0496(18) Uani 1 1 d .
H9 H 0.0360 1.1490 0.2320 0.059 Uiso 1 1 calc R
C36 C -0.0066(5) 0.7949(2) 0.2062(5) 0.0294(13) Uani 1 1 d .
C1 C 0.3807(6) 0.8489(3) -0.1973(6) 0.0446(17) Uani 1 1 d .
H1A H 0.4008 0.8310 -0.2701 0.054 Uiso 1 1 calc R
H1B H 0.4182 0.8808 -0.1929 0.054 Uiso 1 1 calc R
C2 C 0.2591(6) 0.8581(3) -0.2155(6) 0.0482(18) Uani 1 1 d .
H2A H 0.2373 0.8698 -0.3009 0.058 Uiso 1 1 calc R
H2B H 0.2212 0.8269 -0.2045 0.058 Uiso 1 1 calc R
C15 C 0.5878(6) 0.8861(3) 0.2592(7) 0.0459(17) Uani 1 1 d .
C8 C 0.0938(7) 1.1448(3) 0.0637(7) 0.0527(19) Uani 1 1 d .
H8 H 0.0927 1.1790 0.0480 0.063 Uiso 1 1 calc R
C31 C -0.1951(6) 0.6942(3) 0.0694(7) 0.0433(17) Uani 1 1 d .
H31 H -0.1949 0.6669 0.0154 0.052 Uiso 1 1 calc R
C33 C -0.2891(6) 0.7485(3) 0.2005(7) 0.0486(18) Uani 1 1 d .
H33 H -0.3521 0.7566 0.2357 0.058 Uiso 1 1 calc R
C20 C 0.6074(6) 0.9816(3) 0.7841(7) 0.0508(19) Uani 1 1 d .
H20 H 0.6556 0.9938 0.8510 0.061 Uiso 1 1 calc R
C32 C -0.2885(6) 0.7064(3) 0.1200(7) 0.0514(19) Uani 1 1 d .
H32 H -0.3511 0.6872 0.1015 0.062 Uiso 1 1 calc R
O7 O 0.1956(3) 0.68178(16) -0.0226(4) 0.0364(10) Uani 1 1 d .
C27 C 0.1969(5) 0.7216(2) 0.0360(5) 0.0295(13) Uani 1 1 d .

loop_
_atom_site_aniso_label
_atom_site_aniso_U_11
_atom_site_aniso_U_22
_atom_site_aniso_U_33
_atom_site_aniso_U_23
_atom_site_aniso_U_13
_atom_site_aniso_U_12
La1 0.0424(2) 0.0263(2) 0.0237(2) -0.00252(15) 0.00710(14) -0.00440(16)
O8 0.036(2) 0.031(2) 0.043(3) -0.0087(19) 0.0125(19) -0.0090(18)
O3 0.047(3) 0.039(3) 0.023(2) -0.0017(19) 0.0069(18) 0.001(2)
O2 0.060(3) 0.028(2) 0.029(2) -0.0013(19) 0.010(2) -0.001(2)
O9 0.040(2) 0.029(2) 0.032(2) -0.0039(18) 0.0058(18) 0.0050(18)
O10 0.051(3) 0.041(3) 0.037(3) -0.002(2) 0.012(2) 0.002(2)
O5 0.043(3) 0.055(3) 0.038(3) -0.014(2) 0.008(2) -0.010(2)
N3 0.038(3) 0.031(3) 0.026(3) 0.003(2) 0.004(2) -0.002(2)
O6 0.039(3) 0.048(3) 0.033(2) -0.007(2) 0.0046(19) -0.004(2)
N7 0.037(3) 0.026(3) 0.023(3) -0.001(2) 0.007(2) -0.002(2)
N6 0.036(3) 0.031(3) 0.034(3) -0.008(2) 0.012(2) -0.002(2)
O1 0.070(3) 0.051(3) 0.029(3) 0.001(2) 0.013(2) 0.000(2)
C28 0.043(4) 0.027(3) 0.025(3) 0.002(2) 0.011(3) 0.003(3)
O4 0.043(3) 0.085(4) 0.073(4) -0.004(3) 0.013(3) 0.009(3)
O11 0.056(3) 0.067(4) 0.093(5) 0.014(3) 0.007(3) 0.005(3)
N5 0.043(3) 0.035(3) 0.037(3) -0.001(2) 0.008(2) -0.004(2)
C34 0.040(4) 0.047(4) 0.040(4) 0.000(3) 0.008(3) 0.003(3)
N2 0.062(4) 0.043(3) 0.022(3) -0.006(2) 0.000(2) 0.010(3)
N1 0.039(3) 0.040(3) 0.039(3) -0.003(3) 0.012(2) 0.002(2)
C30 0.044(4) 0.032(3) 0.032(4) 0.006(3) 0.004(3) -0.002(3)
C11 0.029(3) 0.038(4) 0.034(4) 0.000(3) 0.002(3) 0.002(3)
C29 0.048(4) 0.028(3) 0.024(3) -0.004(3) 0.009(3) 0.000(3)
N4 0.050(4) 0.053(4) 0.048(4) -0.009(3) 0.017(3) -0.014(3)
C6 0.033(3) 0.040(4) 0.029(3) 0.001(3) -0.002(3) -0.002(3)
C3 0.048(4) 0.036(4) 0.027(4) -0.005(3) 0.010(3) -0.003(3)
C35 0.034(3) 0.030(3) 0.027(3) 0.004(3) 0.003(2) 0.001(3)
C26 0.036(3) 0.034(4) 0.038(4) -0.002(3) 0.007(3) 0.003(3)
C7 0.056(4) 0.038(4) 0.040(4) 0.006(3) -0.005(3) 0.004(3)
C25 0.040(4) 0.037(4) 0.036(4) -0.005(3) 0.011(3) 0.002(3)
C12 0.023(3) 0.040(4) 0.029(3) -0.006(3) 0.003(2) 0.000(2)
C10 0.039(4) 0.044(4) 0.033(4) -0.007(3) 0.001(3) 0.006(3)
C5 0.034(3) 0.041(4) 0.027(3) 0.004(3) 0.005(3) 0.002(3)
C4 0.038(3) 0.037(4) 0.026(3) 0.001(3) 0.006(3) 0.004(3)
C16 0.040(4) 0.039(4) 0.048(4) 0.004(3) 0.008(3) 0.003(3)
C21 0.061(5) 0.039(4) 0.046(4) -0.004(3) 0.002(3) -0.006(3)
C19 0.045(4) 0.076(6) 0.049(5) -0.002(4) -0.006(4) 0.000(4)
C24 0.039(4) 0.032(3) 0.039(4) 0.002(3) 0.007(3) -0.005(3)
C23 0.041(4) 0.031(3) 0.030(3) 0.006(3) 0.001(3) 0.002(3)
C22 0.048(4) 0.038(4) 0.039(4) 0.001(3) -0.003(3) -0.004(3)
C14 0.049(4) 0.055(5) 0.052(4) -0.011(4) 0.025(3) -0.018(3)
C18 0.038(4) 0.041(4) 0.047(4) 0.007(3) -0.001(3) -0.002(3)
C13 0.048(4) 0.048(4) 0.049(4) -0.005(3) 0.014(3) 0.002(3)
C17 0.039(4) 0.041(4) 0.047(4) 0.012(3) 0.000(3) 0.004(3)
C9 0.054(4) 0.043(4) 0.050(5) -0.010(3) 0.000(3) 0.013(3)
C36 0.038(3) 0.026(3) 0.024(3) 0.004(2) 0.004(2) 0.003(2)
C1 0.070(5) 0.035(4) 0.032(4) 0.001(3) 0.019(3) 0.007(3)
C2 0.077(5) 0.044(4) 0.022(3) -0.005(3) 0.000(3) 0.009(4)
C15 0.051(4) 0.040(4) 0.050(4) -0.003(3) 0.020(3) 0.007(3)
C8 0.080(5) 0.030(4) 0.046(4) 0.005(3) 0.001(4) 0.008(3)
C31 0.050(4) 0.040(4) 0.042(4) -0.003(3) 0.013(3) -0.011(3)
C33 0.038(4) 0.057(5) 0.052(5) 0.004(4) 0.010(3) 0.001(3)
C20 0.046(4) 0.057(5) 0.045(4) -0.001(4) -0.012(3) -0.013(3)
C32 0.039(4) 0.053(5) 0.062(5) 0.002(4) 0.007(3) -0.009(3)
O7 0.041(2) 0.030(2) 0.040(3) -0.011(2) 0.010(2) -0.0009(18)
C27 0.041(3) 0.027(3) 0.022(3) 0.002(2) 0.007(2) 0.005(3)

loop_
_atom_type_symbol
_atom_type_description
_atom_type_scat_dispersion_real
_atom_type_scat_dispersion_imag
_atom_type_scat_source
C C 0.0033 0.0016 'International Tables Vol C Tables 4.2.6.8 and 6.1.1.4'
H H 0.0000 0.0000 'International Tables Vol C Tables 4.2.6.8 and 6.1.1.4'
N N 0.0061 0.0033 'International Tables Vol C Tables 4.2.6.8 and 6.1.1.4'
O O 0.0106 0.0060 'International Tables Vol C Tables 4.2.6.8 and 6.1.1.4'
La La -0.2871 2.4523 'International Tables Vol C Tables 4.2.6.8 and 6.1.1.4'

loop_
_geom_angle_atom_site_label_1
_geom_angle_atom_site_label_2
_geom_angle_atom_site_label_3
_geom_angle
_geom_angle_site_symmetry_1
_geom_angle_site_symmetry_3
O5 La1 O2 80.44(16) . .
O5 La1 O6 63.12(14) . .
O2 La1 O6 119.99(15) . .
O5 La1 O8 77.88(14) . .
O2 La1 O8 72.66(14) . .
O6 La1 O8 134.08(15) . .
O5 La1 O9 139.87(14) . .
O2 La1 O9 93.95(14) . .
O6 La1 O9 144.42(14) . .
O8 La1 O9 62.68(13) . .
O5 La1 O3 106.30(15) . .
O2 La1 O3 62.48(13) . .
O6 La1 O3 83.18(14) . .
O8 La1 O3 133.04(14) . .
O9 La1 O3 105.93(14) . .
O5 La1 O7 86.81(15) . 4_576
O2 La1 O7 148.15(14) . 4_576
O6 La1 O7 78.28(15) . 4_576
O8 La1 O7 76.19(15) . 4_576
O9 La1 O7 77.31(14) . 4_576
O3 La1 O7 149.34(14) . 4_576
O5 La1 O10 132.61(15) . .
O2 La1 O10 133.33(15) . .
O6 La1 O10 70.28(14) . .
O8 La1 O10 136.16(14) . .
O9 La1 O10 78.81(14) . .
O3 La1 O10 75.25(14) . .
O7 La1 O10 75.59(14) 4_576 .
N7 O8 La1 119.8(3) . .
C12 O3 La1 121.5(4) . .
N3 O2 La1 120.5(3) . .
C36 O9 La1 122.5(4) . .
N5 O5 La1 120.3(3) . .
O2 N3 C12 116.2(5) . .
O2 N3 C4 120.5(5) . .
C12 N3 C4 123.4(5) . .
C24 O6 La1 121.9(4) . .
O8 N7 C36 116.5(5) . .
O8 N7 C28 120.2(5) . .
C36 N7 C28 123.2(5) . .
C27 N6 C26 123.0(5) . .
C27 N6 H6 118.5 . .
C26 N6 H6 118.5 . .
C29 C28 N7 119.1(5) . .
C29 C28 C27 119.1(5) . .
N7 C28 C27 121.8(5) . .
C24 N5 O5 115.9(5) . .
C24 N5 C16 123.8(6) . .
O5 N5 C16 120.3(5) . .
C33 C34 C35 120.5(7) . .
C33 C34 H34 119.8 . .
C35 C34 H34 119.8 . .
C3 N2 C2 122.5(6) . .
C3 N2 H2 118.7 . .
C2 N2 H2 118.7 . .
C13 N1 C1 110.3(5) . .
C13 N1 C25 110.2(5) . .
C1 N1 C25 110.3(5) . .
C31 C30 C35 119.4(6) . .
C31 C30 C29 122.7(6) . .
C35 C30 C29 117.9(6) . .
C6 C11 C10 120.2(6) . .
C6 C11 C12 120.7(6) . .
C10 C11 C12 119.1(6) . .
C28 C29 C30 121.8(6) . .
C28 C29 H29 119.1 . .
C30 C29 H29 119.1 . .
C15 N4 C14 121.8(6) . .
C15 N4 H4 119.1 . .
C14 N4 H4 119.1 . .
C11 C6 C7 119.0(6) . .
C11 C6 C5 118.9(6) . .
C7 C6 C5 122.1(6) . .
O1 C3 N2 124.1(6) . .
O1 C3 C4 118.0(6) . .
N2 C3 C4 118.0(6) . .
C30 C35 C34 119.6(6) . .
C30 C35 C36 120.6(6) . .
C34 C35 C36 119.8(6) . .
N6 C26 C25 111.1(5) . .
N6 C26 H26A 109.4 . .
C25 C26 H26A 109.4 . .
N6 C26 H26B 109.4 . .
C25 C26 H26B 109.4 . .
H26A C26 H26B 108.0 . .
C8 C7 C6 119.9(7) . .
C8 C7 H7 120.0 . .
C6 C7 H7 120.0 . .
N1 C25 C26 112.4(5) . .
N1 C25 H25A 109.1 . .
C26 C25 H25A 109.1 . .
N1 C25 H25B 109.1 . .
C26 C25 H25B 109.1 . .
H25A C25 H25B 107.9 . .
O3 C12 N3 117.8(6) . .
O3 C12 C11 125.3(5) . .
N3 C12 C11 116.9(5) . .
C9 C10 C11 118.7(6) . .
C9 C10 H10 120.6 . .
C11 C10 H10 120.6 . .
C4 C5 C6 120.7(6) . .
C4 C5 H5 119.6 . .
C6 C5 H5 119.6 . .
C5 C4 N3 119.2(6) . .
C5 C4 C3 118.7(6) . .
N3 C4 C3 122.1(6) . .
C17 C16 N5 117.8(6) . .
C17 C16 C15 118.3(6) . .
N5 C16 C15 123.2(6) . .
C22 C21 C20 120.0(7) . .
C22 C21 H21 120.0 . .
C20 C21 H21 120.0 . .
C20 C19 C18 120.8(7) . .
C20 C19 H19 119.6 . .
C18 C19 H19 119.6 . .
O6 C24 N5 118.5(6) . .
O6 C24 C23 123.8(6) . .
N5 C24 C23 117.6(6) . .
C22 C23 C18 120.5(6) . .
C22 C23 C24 119.6(6) . .
C18 C23 C24 119.9(6) . .
C21 C22 C23 119.8(7) . .
C21 C22 H22 120.1 . .
C23 C22 H22 120.1 . .
N4 C14 C13 113.7(6) . .
N4 C14 H14A 108.8 . .
C13 C14 H14A 108.8 . .
N4 C14 H14B 108.8 . .
C13 C14 H14B 108.8 . .
H14A C14 H14B 107.7 . .
C19 C18 C23 118.6(7) . .
C19 C18 C17 123.0(7) . .
C23 C18 C17 118.3(6) . .
N1 C13 C14 114.3(6) . .
N1 C13 H13A 108.7 . .
C14 C13 H13A 108.7 . .
N1 C13 H13B 108.7 . .
C14 C13 H13B 108.7 . .
H13A C13 H13B 107.6 . .
C16 C17 C18 122.3(6) . .
C16 C17 H17 118.8 . .
C18 C17 H17 118.8 . .
C10 C9 C8 121.6(7) . .
C10 C9 H9 119.2 . .
C8 C9 H9 119.2 . .
O9 C36 N7 118.5(5) . .
O9 C36 C35 124.2(5) . .
N7 C36 C35 117.3(5) . .
N1 C1 C2 113.0(5) . .
N1 C1 H1A 109.0 . .
C2 C1 H1A 109.0 . .
N1 C1 H1B 109.0 . .
C2 C1 H1B 109.0 . .
H1A C1 H1B 107.8 . .
N2 C2 C1 111.5(6) . .
N2 C2 H2A 109.3 . .
C1 C2 H2A 109.3 . .
N2 C2 H2B 109.3 . .
C1 C2 H2B 109.3 . .
H2A C2 H2B 108.0 . .
O4 C15 N4 122.5(7) . .
O4 C15 C16 118.4(7) . .
N4 C15 C16 118.8(6) . .
C7 C8 C9 120.3(7) . .
C7 C8 H8 119.9 . .
C9 C8 H8 119.9 . .
C32 C31 C30 120.4(7) . .
C32 C31 H31 119.8 . .
C30 C31 H31 119.8 . .
C34 C33 C32 120.4(7) . .
C34 C33 H33 119.8 . .
C32 C33 H33 119.8 . .
C19 C20 C21 120.3(7) . .
C19 C20 H20 119.9 . .
C21 C20 H20 119.9 . .
C31 C32 C33 119.7(7) . .
C31 C32 H32 120.1 . .
C33 C32 H32 120.1 . .
C27 O7 La1 164.9(4) . 4_575
O7 C27 N6 123.2(5) . .
O7 C27 C28 117.3(5) . .
N6 C27 C28 119.6(5) . .

loop_
_geom_bond_atom_site_label_1
_geom_bond_atom_site_label_2
_geom_bond_distance
_geom_bond_site_symmetry_2
La1 O5 2.443(5) .
La1 O2 2.447(4) .
La1 O6 2.463(4) .
La1 O8 2.473(4) .
La1 O9 2.479(4) .
La1 O3 2.482(4) .
La1 O7 2.516(4) 4_576
La1 O10 2.581(4) .
O8 N7 1.358(6) .
O3 C12 1.273(7) .
O2 N3 1.349(6) .
O9 C36 1.258(7) .
O5 N5 1.368(7) .
N3 C12 1.368(7) .
N3 C4 1.392(8) .
O6 C24 1.270(7) .
N7 C36 1.367(8) .
N7 C28 1.392(7) .
N6 C27 1.312(8) .
N6 C26 1.455(8) .
N6 H6 0.8600 .
O1 C3 1.259(7) .
C28 C29 1.358(9) .
C28 C27 1.519(8) .
O4 C15 1.233(9) .
N5 C24 1.361(8) .
N5 C16 1.386(8) .
C34 C33 1.348(10) .
C34 C35 1.405(9) .
C34 H34 0.9300 .
N2 C3 1.325(8) .
N2 C2 1.463(8) .
N2 H2 0.8600 .
N1 C13 1.462(9) .
N1 C1 1.474(8) .
N1 C25 1.476(8) .
C30 C31 1.397(9) .
C30 C35 1.401(9) .
C30 C29 1.422(9) .
C11 C6 1.392(9) .
C11 C10 1.420(9) .
C11 C12 1.430(9) .
C29 H29 0.9300 .
N4 C15 1.362(10) .
N4 C14 1.445(9) .
N4 H4 0.8600 .
C6 C7 1.417(9) .
C6 C5 1.418(9) .
C3 C4 1.500(9) .
C35 C36 1.440(8) .
C26 C25 1.492(9) .
C26 H26A 0.9700 .
C26 H26B 0.9700 .
C7 C8 1.369(10) .
C7 H7 0.9300 .
C25 H25A 0.9700 .
C25 H25B 0.9700 .
C10 C9 1.363(10) .
C10 H10 0.9300 .
C5 C4 1.356(9) .
C5 H5 0.9300 .
C16 C17 1.362(10) .
C16 C15 1.493(10) .
C21 C22 1.379(9) .
C21 C20 1.386(10) .
C21 H21 0.9300 .
C19 C20 1.372(11) .
C19 C18 1.390(10) .
C19 H19 0.9300 .
C24 C23 1.437(9) .
C23 C22 1.390(9) .
C23 C18 1.395(9) .
C22 H22 0.9300 .
C14 C13 1.511(10) .
C14 H14A 0.9700 .
C14 H14B 0.9700 .
C18 C17 1.413(10) .
C13 H13A 0.9700 .
C13 H13B 0.9700 .
C17 H17 0.9300 .
C9 C8 1.390(11) .
C9 H9 0.9300 .
C1 C2 1.511(10) .
C1 H1A 0.9700 .
C1 H1B 0.9700 .
C2 H2A 0.9700 .
C2 H2B 0.9700 .
C8 H8 0.9300 .
C31 C32 1.371(10) .
C31 H31 0.9300 .
C33 C32 1.417(11) .
C33 H33 0.9300 .
C20 H20 0.9300 .
C32 H32 0.9300 .
O7 C27 1.234(7) .
O7 La1 2.516(4) 4_575

loop_
_geom_torsion_atom_site_label_1
_geom_torsion_atom_site_label_2
_geom_torsion_atom_site_label_3
_geom_torsion_atom_site_label_4
_geom_torsion
_geom_torsion_site_symmetry_1
O5 La1 O8 N7 173.4(4) .
O2 La1 O8 N7 -103.0(4) .
O6 La1 O8 N7 141.8(3) .
O9 La1 O8 N7 1.1(3) .
O3 La1 O8 N7 -85.5(4) .
O7 La1 O8 N7 83.7(4) 4_576
O10 La1 O8 N7 32.5(5) .
O5 La1 O3 C12 59.1(4) .
O2 La1 O3 C12 -10.6(4) .
O6 La1 O3 C12 118.5(4) .
O8 La1 O3 C12 -29.4(5) .
O9 La1 O3 C12 -96.7(4) .
O7 La1 O3 C12 171.4(4) 4_576
O10 La1 O3 C12 -170.2(4) .
O5 La1 O2 N3 -103.5(4) .
O6 La1 O2 N3 -52.3(4) .
O8 La1 O2 N3 176.3(4) .
O9 La1 O2 N3 116.5(4) .
O3 La1 O2 N3 10.6(4) .
O7 La1 O2 N3 -171.3(3) 4_576
O10 La1 O2 N3 38.2(5) .
O5 La1 O9 C36 -13.2(5) .
O2 La1 O9 C36 66.6(4) .
O6 La1 O9 C36 -130.1(4) .
O8 La1 O9 C36 -1.5(4) .
O3 La1 O9 C36 129.1(4) .
O7 La1 O9 C36 -82.4(4) 4_576
O10 La1 O9 C36 -159.9(4) .
O2 La1 O5 N5 133.4(4) .
O6 La1 O5 N5 2.6(4) .
O8 La1 O5 N5 -152.4(4) .
O9 La1 O5 N5 -141.8(4) .
O3 La1 O5 N5 75.9(4) .
O7 La1 O5 N5 -75.9(4) 4_576
O10 La1 O5 N5 -8.8(5) .
La1 O2 N3 C12 -10.6(6) .
La1 O2 N3 C4 168.9(4) .
O5 La1 O6 C24 -4.0(4) .
O2 La1 O6 C24 -63.5(5) .
O8 La1 O6 C24 31.1(5) .
O9 La1 O6 C24 135.9(4) .
O3 La1 O6 C24 -116.2(5) .
O7 La1 O6 C24 88.4(5) 4_576
O10 La1 O6 C24 167.1(5) .
La1 O8 N7 C36 -0.7(6) .
La1 O8 N7 C28 176.7(4) .
O8 N7 C28 C29 -178.0(5) .
C36 N7 C28 C29 -0.8(9) .
O8 N7 C28 C27 3.9(8) .
C36 N7 C28 C27 -178.9(5) .
La1 O5 N5 C24 -1.4(7) .
La1 O5 N5 C16 179.0(4) .
N7 C28 C29 C30 0.4(9) .
C27 C28 C29 C30 178.6(5) .
C31 C30 C29 C28 -179.7(6) .
C35 C30 C29 C28 -2.5(9) .
C10 C11 C6 C7 3.5(9) .
C12 C11 C6 C7 -175.5(6) .
C10 C11 C6 C5 -176.1(6) .
C12 C11 C6 C5 4.9(9) .
C2 N2 C3 O1 2.1(11) .
C2 N2 C3 C4 -176.5(6) .
C31 C30 C35 C34 -0.9(9) .
C29 C30 C35 C34 -178.3(6) .
C31 C30 C35 C36 -177.9(6) .
C29 C30 C35 C36 4.7(9) .
C33 C34 C35 C30 2.7(10) .
C33 C34 C35 C36 179.7(6) .
C27 N6 C26 C25 97.8(7) .
C11 C6 C7 C8 -2.3(10) .
C5 C6 C7 C8 177.3(7) .
C13 N1 C25 C26 83.4(6) .
C1 N1 C25 C26 -154.6(5) .
N6 C26 C25 N1 70.4(7) .
La1 O3 C12 N3 9.7(7) .
La1 O3 C12 C11 -167.8(4) .
O2 N3 C12 O3 0.6(8) .
C4 N3 C12 O3 -179.0(5) .
O2 N3 C12 C11 178.2(5) .
C4 N3 C12 C11 -1.3(8) .
C6 C11 C12 O3 174.1(6) .
C10 C11 C12 O3 -4.9(9) .
C6 C11 C12 N3 -3.3(8) .
C10 C11 C12 N3 177.7(5) .
C6 C11 C10 C9 -0.6(9) .
C12 C11 C10 C9 178.4(6) .
C11 C6 C5 C4 -1.9(9) .
C7 C6 C5 C4 178.5(6) .
C6 C5 C4 N3 -2.5(9) .
C6 C5 C4 C3 176.4(6) .
O2 N3 C4 C5 -175.3(5) .
C12 N3 C4 C5 4.3(9) .
O2 N3 C4 C3 5.8(9) .
C12 N3 C4 C3 -174.6(5) .
O1 C3 C4 C5 -19.4(9) .
N2 C3 C4 C5 159.2(6) .
O1 C3 C4 N3 159.5(6) .
N2 C3 C4 N3 -21.9(9) .
C24 N5 C16 C17 6.1(10) .
O5 N5 C16 C17 -174.3(6) .
C24 N5 C16 C15 -163.6(6) .
O5 N5 C16 C15 16.0(9) .
La1 O6 C24 N5 5.0(8) .
La1 O6 C24 C23 -173.7(4) .
O5 N5 C24 O6 -2.3(9) .
C16 N5 C24 O6 177.3(6) .
O5 N5 C24 C23 176.5(5) .
C16 N5 C24 C23 -3.9(9) .
O6 C24 C23 C22 -3.0(10) .
N5 C24 C23 C22 178.3(6) .
O6 C24 C23 C18 177.2(6) .
N5 C24 C23 C18 -1.6(9) .
C20 C21 C22 C23 1.3(11) .
C18 C23 C22 C21 -2.1(10) .
C24 C23 C22 C21 178.0(6) .
C15 N4 C14 C13 118.3(7) .
C20 C19 C18 C23 -1.6(11) .
C20 C19 C18 C17 175.8(7) .
C22 C23 C18 C19 2.3(10) .
C24 C23 C18 C19 -177.9(7) .
C22 C23 C18 C17 -175.3(6) .
C24 C23 C18 C17 4.5(9) .
C1 N1 C13 C14 78.4(7) .
C25 N1 C13 C14 -159.6(6) .
N4 C14 C13 N1 69.4(9) .
N5 C16 C17 C18 -2.8(10) .
C15 C16 C17 C18 167.4(6) .
C19 C18 C17 C16 -179.8(7) .
C23 C18 C17 C16 -2.4(10) .
C11 C10 C9 C8 -3.7(10) .
La1 O9 C36 N7 1.9(7) .
La1 O9 C36 C35 -179.2(4) .
O8 N7 C36 O9 -0.8(8) .
C28 N7 C36 O9 -178.0(5) .
O8 N7 C36 C35 -179.8(5) .
C28 N7 C36 C35 3.0(8) .
C30 C35 C36 O9 176.1(6) .
C34 C35 C36 O9 -0.9(9) .
C30 C35 C36 N7 -5.0(8) .
C34 C35 C36 N7 178.1(5) .
C13 N1 C1 C2 -156.3(6) .
C25 N1 C1 C2 81.7(6) .
C3 N2 C2 C1 113.3(7) .
N1 C1 C2 N2 72.7(7) .
C14 N4 C15 O4 -9.8(11) .
C14 N4 C15 C16 164.8(6) .
C17 C16 C15 O4 9.3(10) .
N5 C16 C15 O4 179.0(6) .
C17 C16 C15 N4 -165.5(6) .
N5 C16 C15 N4 4.2(10) .
C6 C7 C8 C9 -1.9(11) .
C10 C9 C8 C7 5.0(12) .
C35 C30 C31 C32 -0.9(10) .
C29 C30 C31 C32 176.4(6) .
C35 C34 C33 C32 -2.6(11) .
C18 C19 C20 C21 0.8(12) .
C22 C21 C20 C19 -0.6(11) .
C30 C31 C32 C33 1.0(11) .
C34 C33 C32 C31 0.8(11) .
La1 O7 C27 N6 -109.0(15) 4_575
La1 O7 C27 C28 71.3(17) 4_575
C26 N6 C27 O7 2.7(9) .
C26 N6 C27 C28 -177.6(5) .
C29 C28 C27 O7 -3.8(8) .
N7 C28 C27 O7 174.4(5) .
C29 C28 C27 N6 176.5(6) .
N7 C28 C27 N6 -5.3(8) .
